data_4037895
loop_
_publ_author_name
'Yang, Xiang'
'Yang, Qi-Liang'
'Wang, Xiang-Yang'
'Xu, Haohan'
'Mei, Tian-Sheng'
'Huang, Yan'
'Fang, Ping'

_publ_section_title
;
 Copper-Catalyzed Electrochemical Selective Bromination Of
 8-Aminoquinoline Amide Using NH4Br as the Brominating Reagent.
;
_journal_name_full 'The Journal of organic chemistry'
_journal_paper_doi 10.1021/acs.joc.9b03223
_journal_year 2019
_chemical_formula_moiety 'C18 H15 Br2 N3 O'
_chemical_formula_sum 'C18 H15 Br2 N3 O'
_chemical_formula_weight 449.15
_space_group_crystal_system triclinic
_space_group_IT_number 2
_space_group_name_Hall '-P 1'
_space_group_name_H-M_alt 'P -1'
_atom_sites_solution_hydrogens geom
_atom_sites_solution_primary dual
_audit_creation_date 2019-11-26
_audit_creation_method
;
Olex2 1.2
(compiled 2018.05.29 svn.r3508 for OlexSys, GUI svn.r5506)
;
_cell_angle_alpha 94.8160(10)
_cell_angle_beta 96.6100(10)
_cell_angle_gamma 103.8270(10)
_cell_formula_units_Z 2
_cell_length_a 8.1864(2)
_cell_length_b 9.8229(3)
_cell_length_c 10.8563(3)
_cell_measurement_reflns_used 6785
_cell_measurement_temperature 173(2)
_cell_measurement_theta_max 54.99
_cell_measurement_theta_min 5.10
_cell_volume 836.43(4)
_computing_cell_refinement 'SAINT v8.37A (Bruker, 2015)'
_computing_data_reduction 'SAINT v8.37A (Bruker, 2015)'
_computing_molecular_graphics 'Olex2 (Dolomanov et al., 2009)'
_computing_publication_material 'Olex2 (Dolomanov et al., 2009)'
_computing_structure_refinement 'ShelXL (Sheldrick, 2015)'
_computing_structure_solution 'ShelXT (Sheldrick, 2015)'
_diffrn_ambient_temperature 172.93
_diffrn_measured_fraction_theta_full 0.974
_diffrn_measured_fraction_theta_max 0.971
_diffrn_measurement_device_type 'Bruker D8 Venture'
_diffrn_measurement_method '\f and \w scans'
_diffrn_radiation_type GaK\a
_diffrn_radiation_wavelength 1.34139
_diffrn_reflns_av_R_equivalents 0.0333
_diffrn_reflns_av_unetI/netI 0.0382
_diffrn_reflns_Laue_measured_fraction_full 0.974
_diffrn_reflns_Laue_measured_fraction_max 0.971
_diffrn_reflns_limit_h_max 9
_diffrn_reflns_limit_h_min -9
_diffrn_reflns_limit_k_max 10
_diffrn_reflns_limit_k_min -11
_diffrn_reflns_limit_l_max 13
_diffrn_reflns_limit_l_min -13
_diffrn_reflns_number 7691
_diffrn_reflns_point_group_measured_fraction_full 0.974
_diffrn_reflns_point_group_measured_fraction_max 0.971
_diffrn_reflns_theta_full 53.594
_diffrn_reflns_theta_max 54.974
_diffrn_reflns_theta_min 5.102
_diffrn_standards_number 0
_exptl_absorpt_coefficient_mu 4.294
_exptl_absorpt_correction_T_max 0.7508
_exptl_absorpt_correction_T_min 0.5105
_exptl_absorpt_correction_type multi-scan
_exptl_absorpt_process_details
'SADABS-2016/2 (Bruker,2016/2) was used for absorption correction. wR2(int) was 0.1098 before and 0.0486 after correction. The Ratio of minimum to maximum transmission is 0.6799. The \l/2 correction factor is Not present.'
_exptl_crystal_colour colourless
_exptl_crystal_density_diffrn 1.783
_exptl_crystal_description block
_exptl_crystal_F_000 444
_exptl_crystal_size_max 0.15
_exptl_crystal_size_mid 0.08
_exptl_crystal_size_min 0.06
_refine_diff_density_max 0.400
_refine_diff_density_min -0.647
_refine_diff_density_rms 0.072
_refine_ls_extinction_method none
_refine_ls_goodness_of_fit_ref 1.102
_refine_ls_hydrogen_treatment constr
_refine_ls_matrix_type full
_refine_ls_number_parameters 219
_refine_ls_number_reflns 3095
_refine_ls_number_restraints 0
_refine_ls_restrained_S_all 1.102
_refine_ls_R_factor_all 0.0307
_refine_ls_R_factor_gt 0.0298
_refine_ls_shift/su_max 0.001
_refine_ls_shift/su_mean 0.000
_refine_ls_structure_factor_coef Fsqd
_refine_ls_weighting_details 'w=1/[\s^2^(Fo^2^)+(0.0327P)^2^+0.5782P] where P=(Fo^2^+2Fc^2^)/3'
_refine_ls_weighting_scheme calc
_refine_ls_wR_factor_gt 0.0796
_refine_ls_wR_factor_ref 0.0804
_reflns_Friedel_coverage 0.000
_reflns_number_gt 2975
_reflns_number_total 3095
_reflns_threshold_expression 'I > 2\s(I)'
_cod_data_source_file jo9b03223_si_002.cif
_cod_data_source_block mj19758_0m
_cod_database_code 4037895
_shelx_shelxl_version_number 2016/6
_shelx_space_group_comment
;
The symmetry employed for this shelxl refinement is uniquely defined
by the following loop, which should always be used as a source of
symmetry information in preference to the above space-group names.
They are only intended as comments.
;
_shelx_estimated_absorpt_t_max 0.783
_shelx_estimated_absorpt_t_min 0.565
_olex2_refinement_description
;
1. Fixed Uiso
 At 1.2 times of:
  All C(H) groups, All N(H) groups
 At 1.5 times of:
  All C(H,H,H) groups
2.a Aromatic/amide H refined with riding coordinates:
 N2(H2), C1(H1), C2(H2A), C3(H3), C6(H6), C7(H7), C12(H12), C13(H13), C16(H16)
2.b Idealised Me refined as rotating group:
 C17(H17A,H17B,H17C), C18(H18A,H18B,H18C)
;
_olex2_submission_special_instructions 'No special instructions were received'

loop_
_space_group_symop_operation_xyz
'x, y, z'
'-x, -y, -z'

loop_
_atom_site_label
_atom_site_type_symbol
_atom_site_fract_x
_atom_site_fract_y
_atom_site_fract_z
_atom_site_U_iso_or_equiv
_atom_site_adp_type
_atom_site_occupancy
_atom_site_site_symmetry_order
_atom_site_calc_flag
_atom_site_refinement_flags_posn
Br1 Br 0.86538(4) 0.79431(3) 0.07613(3) 0.04588(12) Uani 1 1 d .
Br2 Br 0.61724(3) -0.08605(3) 0.80681(2) 0.03703(11) Uani 1 1 d .
O1 O 0.7935(2) 0.33838(19) 0.54338(17) 0.0374(4) Uani 1 1 d .
N1 N 0.3585(2) 0.4548(2) 0.25494(19) 0.0308(4) Uani 1 1 d .
N2 N 0.5653(2) 0.3718(2) 0.42042(18) 0.0298(4) Uani 1 1 d .
H2 H 0.453462 0.347995 0.408137 0.036 Uiso 1 1 calc R
N3 N 0.2138(3) -0.1308(2) 0.7285(2) 0.0352(5) Uani 1 1 d .
C1 C 0.2517(3) 0.4963(3) 0.1758(2) 0.0352(5) Uani 1 1 d .
H1 H 0.133652 0.457485 0.175397 0.042 Uiso 1 1 calc R
C2 C 0.3009(3) 0.5941(3) 0.0919(2) 0.0387(6) Uani 1 1 d .
H2A H 0.217891 0.620989 0.037366 0.046 Uiso 1 1 calc R
C3 C 0.4701(3) 0.6502(3) 0.0897(2) 0.0350(5) Uani 1 1 d .
H3 H 0.506062 0.715877 0.032788 0.042 Uiso 1 1 calc R
C4 C 0.5911(3) 0.6098(2) 0.1729(2) 0.0288(5) Uani 1 1 d .
C5 C 0.7706(3) 0.6611(2) 0.1827(2) 0.0318(5) Uani 1 1 d .
C6 C 0.8773(3) 0.6200(3) 0.2683(2) 0.0339(5) Uani 1 1 d .
H6 H 0.996452 0.657280 0.272879 0.041 Uiso 1 1 calc R
C7 C 0.8152(3) 0.5232(3) 0.3504(2) 0.0323(5) Uani 1 1 d .
H7 H 0.892184 0.495704 0.409734 0.039 Uiso 1 1 calc R
C8 C 0.6428(3) 0.4681(2) 0.3450(2) 0.0283(5) Uani 1 1 d .
C9 C 0.5283(3) 0.5112(2) 0.2553(2) 0.0269(4) Uani 1 1 d .
C10 C 0.6404(3) 0.3094(2) 0.5113(2) 0.0287(5) Uani 1 1 d .
C11 C 0.5218(3) 0.2008(2) 0.5693(2) 0.0272(4) Uani 1 1 d .
C12 C 0.3451(3) 0.1685(2) 0.5446(2) 0.0298(5) Uani 1 1 d .
H12 H 0.291813 0.219690 0.488977 0.036 Uiso 1 1 calc R
C13 C 0.2469(3) 0.0634(3) 0.6001(2) 0.0308(5) Uani 1 1 d .
H13 H 0.126777 0.044768 0.581949 0.037 Uiso 1 1 calc R
C14 C 0.3167(3) -0.0180(2) 0.6825(2) 0.0285(5) Uani 1 1 d .
C15 C 0.4952(3) 0.0180(2) 0.7068(2) 0.0284(5) Uani 1 1 d .
C16 C 0.5945(3) 0.1242(2) 0.6528(2) 0.0280(5) Uani 1 1 d .
H16 H 0.714616 0.145680 0.672856 0.034 Uiso 1 1 calc R
C17 C 0.2302(4) -0.1447(4) 0.8616(3) 0.0519(7) Uani 1 1 d .
H17A H 0.336748 -0.080906 0.903613 0.078 Uiso 1 1 calc GR
H17B H 0.230571 -0.242222 0.874277 0.078 Uiso 1 1 calc GR
H17C H 0.134315 -0.120254 0.896510 0.078 Uiso 1 1 calc GR
C18 C 0.0387(3) -0.1833(3) 0.6672(3) 0.0438(6) Uani 1 1 d .
H18A H -0.028352 -0.118013 0.692388 0.066 Uiso 1 1 calc GR
H18B H -0.009890 -0.276629 0.691569 0.066 Uiso 1 1 calc GR
H18C H 0.036912 -0.190327 0.576423 0.066 Uiso 1 1 calc GR

loop_
_atom_site_aniso_label
_atom_site_aniso_U_11
_atom_site_aniso_U_22
_atom_site_aniso_U_33
_atom_site_aniso_U_23
_atom_site_aniso_U_13
_atom_site_aniso_U_12
Br1 0.03910(18) 0.05292(19) 0.04477(19) 0.02150(13) 0.00989(13) 0.00260(13)
Br2 0.03351(16) 0.03971(16) 0.03814(17) 0.01318(11) -0.00438(11) 0.01115(11)
O1 0.0224(8) 0.0478(10) 0.0402(10) 0.0152(8) -0.0021(7) 0.0048(7)
N1 0.0244(9) 0.0323(10) 0.0349(11) 0.0055(8) 0.0009(8) 0.0063(8)
N2 0.0217(9) 0.0340(10) 0.0332(10) 0.0112(8) 0.0005(8) 0.0050(7)
N3 0.0284(10) 0.0408(11) 0.0377(11) 0.0133(9) 0.0068(8) 0.0070(8)
C1 0.0238(11) 0.0386(12) 0.0417(14) 0.0072(10) -0.0015(10) 0.0069(9)
C2 0.0317(13) 0.0458(14) 0.0395(14) 0.0127(11) -0.0026(10) 0.0122(10)
C3 0.0371(13) 0.0379(12) 0.0303(12) 0.0099(10) 0.0023(10) 0.0089(10)
C4 0.0294(11) 0.0305(11) 0.0261(11) 0.0029(9) 0.0025(9) 0.0076(9)
C5 0.0283(12) 0.0338(11) 0.0322(12) 0.0056(9) 0.0060(9) 0.0040(9)
C6 0.0245(11) 0.0381(12) 0.0378(13) 0.0053(10) 0.0045(10) 0.0045(9)
C7 0.0243(11) 0.0358(12) 0.0355(13) 0.0081(10) -0.0014(9) 0.0062(9)
C8 0.0267(11) 0.0286(11) 0.0292(11) 0.0044(9) 0.0015(9) 0.0066(9)
C9 0.0242(11) 0.0266(10) 0.0291(11) 0.0027(8) 0.0002(9) 0.0067(8)
C10 0.0256(11) 0.0321(11) 0.0279(11) 0.0044(9) 0.0002(9) 0.0076(9)
C11 0.0247(11) 0.0301(11) 0.0259(11) 0.0026(8) -0.0003(8) 0.0073(9)
C12 0.0258(11) 0.0360(12) 0.0293(12) 0.0075(9) 0.0012(9) 0.0111(9)
C13 0.0213(10) 0.0385(12) 0.0339(12) 0.0087(10) 0.0019(9) 0.0092(9)
C14 0.0277(11) 0.0314(11) 0.0279(11) 0.0050(9) 0.0059(9) 0.0090(9)
C15 0.0291(11) 0.0322(11) 0.0241(11) 0.0038(9) -0.0015(9) 0.0106(9)
C16 0.0221(10) 0.0319(11) 0.0282(11) 0.0024(9) -0.0023(8) 0.0061(8)
C17 0.0547(18) 0.0630(18) 0.0440(16) 0.0258(14) 0.0164(14) 0.0149(14)
C18 0.0251(12) 0.0482(15) 0.0593(18) 0.0191(13) 0.0087(12) 0.0060(11)

loop_
_atom_type_symbol
_atom_type_description
_atom_type_scat_dispersion_real
_atom_type_scat_dispersion_imag
_atom_type_scat_source
C C 0.0148 0.0070 'International Tables Vol C Tables 4.2.6.8 and 6.1.1.4'
H H 0.0000 0.0000 'International Tables Vol C Tables 4.2.6.8 and 6.1.1.4'
Br Br -0.9502 1.0410 'International Tables Vol C Tables 4.2.6.8 and 6.1.1.4'
N N 0.0253 0.0136 'International Tables Vol C Tables 4.2.6.8 and 6.1.1.4'
O O 0.0412 0.0250 'International Tables Vol C Tables 4.2.6.8 and 6.1.1.4'

loop_
_geom_angle_atom_site_label_1
_geom_angle_atom_site_label_2
_geom_angle_atom_site_label_3
_geom_angle
C1 N1 C9 117.7(2)
C8 N2 H2 115.8
C10 N2 H2 115.8
C10 N2 C8 128.33(19)
C14 N3 C17 120.9(2)
C14 N3 C18 117.6(2)
C17 N3 C18 112.4(2)
N1 C1 H1 117.9
N1 C1 C2 124.2(2)
C2 C1 H1 117.9
C1 C2 H2A 120.5
C3 C2 C1 119.0(2)
C3 C2 H2A 120.5
C2 C3 H3 120.3
C2 C3 C4 119.4(2)
C4 C3 H3 120.3
C3 C4 C5 125.6(2)
C3 C4 C9 117.3(2)
C9 C4 C5 117.1(2)
C4 C5 Br1 119.82(18)
C6 C5 Br1 118.54(18)
C6 C5 C4 121.6(2)
C5 C6 H6 119.4
C5 C6 C7 121.2(2)
C7 C6 H6 119.4
C6 C7 H7 119.9
C8 C7 C6 120.1(2)
C8 C7 H7 119.9
N2 C8 C9 114.9(2)
C7 C8 N2 125.8(2)
C7 C8 C9 119.3(2)
N1 C9 C4 122.5(2)
N1 C9 C8 116.9(2)
C4 C9 C8 120.6(2)
O1 C10 N2 123.0(2)
O1 C10 C11 121.5(2)
N2 C10 C11 115.49(19)
C12 C11 C10 125.1(2)
C12 C11 C16 117.7(2)
C16 C11 C10 117.2(2)
C11 C12 H12 119.7
C13 C12 C11 120.7(2)
C13 C12 H12 119.7
C12 C13 H13 118.5
C12 C13 C14 122.9(2)
C14 C13 H13 118.5
N3 C14 C13 121.1(2)
N3 C14 C15 123.6(2)
C15 C14 C13 115.1(2)
C14 C15 Br2 122.28(17)
C16 C15 Br2 115.18(16)
C16 C15 C14 122.4(2)
C11 C16 H16 119.4
C15 C16 C11 121.2(2)
C15 C16 H16 119.4
N3 C17 H17A 109.5
N3 C17 H17B 109.5
N3 C17 H17C 109.5
H17A C17 H17B 109.5
H17A C17 H17C 109.5
H17B C17 H17C 109.5
N3 C18 H18A 109.5
N3 C18 H18B 109.5
N3 C18 H18C 109.5
H18A C18 H18B 109.5
H18A C18 H18C 109.5
H18B C18 H18C 109.5

loop_
_geom_bond_atom_site_label_1
_geom_bond_atom_site_label_2
_geom_bond_distance
Br1 C5 1.904(2)
Br2 C15 1.910(2)
O1 C10 1.219(3)
N1 C1 1.313(3)
N1 C9 1.367(3)
N2 H2 0.8800
N2 C8 1.389(3)
N2 C10 1.368(3)
N3 C14 1.389(3)
N3 C17 1.457(4)
N3 C18 1.460(3)
C1 H1 0.9500
C1 C2 1.400(4)
C2 H2A 0.9500
C2 C3 1.367(4)
C3 H3 0.9500
C3 C4 1.413(3)
C4 C5 1.424(3)
C4 C9 1.420(3)
C5 C6 1.355(4)
C6 H6 0.9500
C6 C7 1.404(3)
C7 H7 0.9500
C7 C8 1.378(3)
C8 C9 1.434(3)
C10 C11 1.495(3)
C11 C12 1.394(3)
C11 C16 1.395(3)
C12 H12 0.9500
C12 C13 1.376(3)
C13 H13 0.9500
C13 C14 1.409(3)
C14 C15 1.407(3)
C15 C16 1.379(3)
C16 H16 0.9500
C17 H17A 0.9800
C17 H17B 0.9800
C17 H17C 0.9800
C18 H18A 0.9800
C18 H18B 0.9800
C18 H18C 0.9800
